data_7008376
loop_
_publ_author_name
'Novio, Fernando'
'Mas-Ballest\'e, Rub\'en'
'Gallardo, Iluminada'
'Gonz\'alez-Duarte, Pilar'
'Lled\'os, Agust\'i'
'Vila, Neus'

_publ_section_title
;
 Influence of the terminal ligands on the redox properties of the
 {Pt2(mu-S)2} core in [Pt2(Ph2X(CH2)2XPh2)2(mu-S)2] (X = P or As)
 complexes and on their reactivity towards metal centres, protic acids
 and organic electrophiles.
;
_journal_issue 16
_journal_name_full 'Dalton transactions (Cambridge, England : 2003)'
_journal_page_first 2742
_journal_page_last 2753
_journal_paper_doi 10.1039/b502196k
_journal_year 2005
_chemical_compound_source 'synthesis as described'
_chemical_formula_moiety 'C52 H48 As4 Pt2 S2 , 2(C6 H6)'
_chemical_formula_sum 'C64 H60 As4 Pt2 S2'
_chemical_formula_weight 1583.1
_chemical_name_systematic
;
bis((\m~2~-Sulfido)-(1,2-bis(diphenylarsino)ethane)-platinum) benzene solvate
;
_space_group_IT_number 14
_symmetry_cell_setting monoclinic
_symmetry_Int_Tables_number 14
_symmetry_space_group_name_Hall '-P 2ybc'
_symmetry_space_group_name_H-M 'P 1 21/c 1'
_atom_sites_solution_hydrogens geom
_atom_sites_solution_primary direct
_atom_sites_solution_secondary difmap
_audit_conform_dict_location ftp://ftp.iucr.org/pub/cif_core.dic
_audit_conform_dict_name cif_core.dic
_audit_conform_dict_version 2.2
_audit_creation_date 2003-10-14T17:01:13-00:00
_audit_creation_method 'WinGX routine CIF_UPDATE'
_cell_angle_alpha 90
_cell_angle_beta 96.204(2)
_cell_angle_gamma 90
_cell_formula_units_Z 4
_cell_length_a 15.0056(16)
_cell_length_b 25.843(3)
_cell_length_c 15.1951(17)
_cell_measurement_reflns_used 1775
_cell_measurement_temperature 293(2)
_cell_measurement_theta_max 26.09
_cell_measurement_theta_min 2.56
_cell_measurement_wavelength 0.71073
_cell_volume 5858.0(11)
_computing_cell_refinement 'BRUKER Smart'
_computing_data_collection 'BRUKER Smart'
_computing_data_reduction 'BRUKER Saint'
_computing_molecular_graphics 'Ortep-3 for Windows (Farrugia, 1997)'
_computing_publication_material 'WinGX publication routines (Farrugia, 1999)'
_computing_structure_refinement 'SHELXL-97 (Sheldrick, 1997)'
_computing_structure_solution 'DIRDIF96 (Beurskens et al., 1996)'
_diffrn_ambient_temperature 293(2)
_diffrn_measured_fraction_theta_full 0.996
_diffrn_measured_fraction_theta_max 0.996
_diffrn_radiation_monochromator graphite
_diffrn_radiation_probe x-ray
_diffrn_radiation_type MoK\a
_diffrn_radiation_wavelength 0.71073
_diffrn_reflns_av_R_equivalents 0.0703
_diffrn_reflns_av_unetI/netI 0.0638
_diffrn_reflns_limit_h_max 18
_diffrn_reflns_limit_h_min -18
_diffrn_reflns_limit_k_max 32
_diffrn_reflns_limit_k_min 0
_diffrn_reflns_limit_l_max 19
_diffrn_reflns_limit_l_min 0
_diffrn_reflns_number 11949
_diffrn_reflns_theta_full 26.39
_diffrn_reflns_theta_max 26.39
_diffrn_reflns_theta_min 1.58
_exptl_absorpt_coefficient_mu 7.123
_exptl_absorpt_correction_T_max 1
_exptl_absorpt_correction_T_min 0.647247
_exptl_absorpt_correction_type 'multi-scan symmetry-related measurements'
_exptl_crystal_colour orange
_exptl_crystal_density_method 'not measured'
_exptl_crystal_description prism
_exptl_crystal_F_000 3056
_exptl_crystal_size_max 0.17
_exptl_crystal_size_mid 0.11
_exptl_crystal_size_min 0.1
_refine_diff_density_max 1.171
_refine_diff_density_min -1.451
_refine_diff_density_rms 0.171
_refine_ls_extinction_method none
_refine_ls_goodness_of_fit_ref 1.094
_refine_ls_hydrogen_treatment mixed
_refine_ls_matrix_type full
_refine_ls_number_parameters 649
_refine_ls_number_reflns 11949
_refine_ls_number_restraints 0
_refine_ls_restrained_S_all 1.094
_refine_ls_R_factor_all 0.0959
_refine_ls_R_factor_gt 0.0384
_refine_ls_shift/su_max 0.018
_refine_ls_shift/su_mean 0.001
_refine_ls_structure_factor_coef Fsqd
_refine_ls_weighting_details
; calc
[0.00000+1.00000exp(0.05(sin\q/\l)^2^)]/
[\s^2^(Fo^2^)+0.0000+31.4850*P+(0.0000P)^2^+0.0000sin\q/\l]
where P = 0.33333Fo^2^ + 0.66667Fc^2^
;
_refine_ls_weighting_scheme calc
_refine_ls_wR_factor_gt 0.0643
_refine_ls_wR_factor_ref 0.0826
_reflns_number_gt 7518
_reflns_number_total 11949
_reflns_threshold_expression >2sigma(I)
_cod_data_source_file b502196k.txt
_cod_data_source_block ub02fb2n
_cod_database_code 7008376

loop_
_symmetry_equiv_pos_as_xyz
'x, y, z'
'-x, y+1/2, -z+1/2'
'-x, -y, -z'
'x, -y-1/2, z-1/2'

loop_
_atom_site_label
_atom_site_type_symbol
_atom_site_fract_x
_atom_site_fract_y
_atom_site_fract_z
_atom_site_U_iso_or_equiv
_atom_site_adp_type
_atom_site_occupancy
_atom_site_symmetry_multiplicity
_atom_site_calc_flag
_atom_site_refinement_flags
_atom_site_disorder_assembly
_atom_site_disorder_group
Pt1 Pt 0.25792(2) 0.077673(12) 0.70581(2) 0.03772(9) Uani 1 1 d . . .
Pt2 Pt 0.21688(2) 0.182989(12) 0.59138(2) 0.03448(8) Uani 1 1 d . . .
S3 S 0.16559(14) 0.14854(8) 0.71750(13) 0.0417(5) Uani 1 1 d . . .
S4 S 0.34678(14) 0.13681(9) 0.63877(16) 0.0501(6) Uani 1 1 d . . .
As5 As 0.15675(6) 0.02155(3) 0.76581(6) 0.0448(2) Uani 1 1 d . . .
C6 C 0.2048(6) -0.0485(3) 0.7644(6) 0.057(3) Uani 1 1 d . . .
H6A H 0.1764 -0.0702 0.8053 0.068 Uiso 1 1 calc R . .
H6B H 0.1928 -0.0632 0.7055 0.068 Uiso 1 1 calc R . .
C7 C 0.3047(7) -0.0463(4) 0.7910(7) 0.069(3) Uani 1 1 d . . .
H7A H 0.3313 -0.0797 0.7808 0.082 Uiso 1 1 calc R . .
H7B H 0.3162 -0.0383 0.8535 0.082 Uiso 1 1 calc R . .
As8 As 0.35890(6) 0.00709(3) 0.72128(6) 0.0463(2) Uani 1 1 d . . .
As9 As 0.08147(5) 0.22828(3) 0.55844(5) 0.03610(19) Uani 1 1 d . . .
C10 C 0.0941(6) 0.2743(3) 0.4581(5) 0.046(2) Uani 1 1 d . . .
H10A H 0.0355 0.2817 0.4271 0.055 Uiso 1 1 calc R . .
H10B H 0.1209 0.3068 0.4793 0.055 Uiso 1 1 calc R . .
C11 C 0.1532(5) 0.2486(3) 0.3949(5) 0.046(2) Uani 1 1 d . . .
H11A H 0.1709 0.2742 0.3535 0.055 Uiso 1 1 calc R . .
H11B H 0.119 0.222 0.3612 0.055 Uiso 1 1 calc R . .
As12 As 0.25938(5) 0.21799(3) 0.45787(5) 0.0373(2) Uani 1 1 d . . .
C13 C 0.1521(6) 0.0339(3) 0.8916(6) 0.045(2) Uani 1 1 d . . .
C14 C 0.1944(6) 0.0762(4) 0.9295(6) 0.056(2) Uani 1 1 d . . .
H14 H 0.2196 0.1003 0.8939 0.067 Uiso 1 1 calc R . .
C15 C 0.2004(7) 0.0841(4) 1.0194(7) 0.071(3) Uani 1 1 d . . .
H15 H 0.2301 0.113 1.0446 0.085 Uiso 1 1 calc R . .
C16 C 0.1620(7) 0.0488(5) 1.0717(7) 0.073(3) Uani 1 1 d . . .
H16 H 0.1659 0.0535 1.1327 0.087 Uiso 1 1 calc R . .
C17 C 0.1183(8) 0.0070(5) 1.0340(7) 0.083(4) Uani 1 1 d . . .
H17 H 0.092 -0.0165 1.0695 0.099 Uiso 1 1 calc R . .
C18 C 0.1125(7) -0.0011(4) 0.9444(7) 0.066(3) Uani 1 1 d . . .
H18 H 0.0821 -0.0298 0.9193 0.08 Uiso 1 1 calc R . .
C19 C 0.3895(6) -0.0308(3) 0.6196(6) 0.048(2) Uani 1 1 d . . .
C20 C 0.3661(8) -0.0112(4) 0.5366(7) 0.078(3) Uani 1 1 d . . .
H20 H 0.3353 0.02 0.5293 0.093 Uiso 1 1 calc R . .
C21 C 0.3888(10) -0.0385(5) 0.4631(8) 0.105(5) Uani 1 1 d . . .
H21 H 0.3714 -0.0262 0.4063 0.126 Uiso 1 1 calc R . .
C22 C 0.4369(9) -0.0834(5) 0.4752(9) 0.093(4) Uani 1 1 d . . .
H22 H 0.4525 -0.1015 0.4261 0.111 Uiso 1 1 calc R . .
C23 C 0.4614(8) -0.1014(5) 0.5547(9) 0.088(4) Uani 1 1 d . . .
H23 H 0.4957 -0.1314 0.5613 0.105 Uiso 1 1 calc R . .
C24 C 0.4373(7) -0.0765(4) 0.6284(7) 0.077(3) Uani 1 1 d . . .
H24 H 0.4531 -0.0905 0.6843 0.093 Uiso 1 1 calc R . .
C25 C 0.4746(6) 0.0182(4) 0.7891(6) 0.052(2) Uani 1 1 d . . .
C26 C 0.5250(7) 0.0585(4) 0.7661(7) 0.072(3) Uani 1 1 d . . .
H26 H 0.503 0.0796 0.7191 0.087 Uiso 1 1 calc R . .
C27 C 0.6080(8) 0.0691(5) 0.8105(10) 0.103(4) Uani 1 1 d . . .
H27 H 0.6428 0.0959 0.7919 0.124 Uiso 1 1 calc R . .
C28 C 0.6380(9) 0.0404(6) 0.8805(10) 0.100(5) Uani 1 1 d . . .
H28 H 0.6932 0.0481 0.9117 0.12 Uiso 1 1 calc R . .
C29 C 0.5908(9) 0.0012(5) 0.9062(8) 0.092(4) Uani 1 1 d . . .
H29 H 0.6132 -0.0185 0.9548 0.111 Uiso 1 1 calc R . .
C30 C 0.5068(8) -0.0111(4) 0.8608(7) 0.080(3) Uani 1 1 d . . .
H30 H 0.4735 -0.0387 0.8792 0.097 Uiso 1 1 calc R . .
C31 C 0.0332(7) 0.0107(4) 0.7161(7) 0.060(3) Uani 1 1 d . . .
C32 C 0.0148(9) -0.0212(5) 0.6444(9) 0.101(4) Uani 1 1 d . . .
H32 H 0.062 -0.0373 0.6204 0.121 Uiso 1 1 calc R . .
C33 C -0.0720(12) -0.0301(6) 0.6069(12) 0.122(6) Uani 1 1 d . . .
H33 H -0.0841 -0.0508 0.557 0.147 Uiso 1 1 calc R . .
C34 C -0.1385(12) -0.0073(8) 0.6463(12) 0.128(7) Uani 1 1 d . . .
H34 H -0.1977 -0.0146 0.6255 0.154 Uiso 1 1 calc R . .
C35 C -0.1221(10) 0.0251(9) 0.7133(10) 0.143(8) Uani 1 1 d . . .
H35 H -0.1694 0.042 0.7358 0.171 Uiso 1 1 calc R . .
C36 C -0.0351(8) 0.0340(5) 0.7503(8) 0.095(4) Uani 1 1 d . . .
H36 H -0.024 0.0561 0.7986 0.114 Uiso 1 1 calc R . .
C37 C -0.0264(5) 0.1896(3) 0.5245(5) 0.040(2) Uani 1 1 d . . .
C38 C -0.1039(6) 0.2130(4) 0.4892(6) 0.056(2) Uani 1 1 d . . .
H38 H -0.1039 0.2485 0.4793 0.067 Uiso 1 1 calc R . .
C39 C -0.1822(7) 0.1854(5) 0.4677(7) 0.070(3) Uani 1 1 d . . .
H39 H -0.2336 0.2025 0.4435 0.084 Uiso 1 1 calc R . .
C40 C -0.1845(8) 0.1347(5) 0.4814(7) 0.077(3) Uani 1 1 d . . .
H40 H -0.2376 0.1164 0.4676 0.093 Uiso 1 1 calc R . .
C41 C -0.1094(9) 0.1097(4) 0.5154(7) 0.079(3) Uani 1 1 d . . .
H41 H -0.1113 0.0741 0.5244 0.095 Uiso 1 1 calc R . .
C42 C -0.0281(7) 0.1365(3) 0.5375(6) 0.059(3) Uani 1 1 d . . .
H42 H 0.0233 0.119 0.5603 0.071 Uiso 1 1 calc R . .
C43 C 0.0403(5) 0.2733(3) 0.6477(5) 0.040(2) Uani 1 1 d . . .
C44 C 0.0785(6) 0.3203(4) 0.6666(6) 0.057(2) Uani 1 1 d . . .
H44 H 0.1258 0.3309 0.6361 0.069 Uiso 1 1 calc R . .
C45 C 0.0489(8) 0.3530(4) 0.7302(6) 0.075(3) Uani 1 1 d . . .
H45 H 0.075 0.3853 0.7411 0.09 Uiso 1 1 calc R . .
C46 C -0.0196(8) 0.3366(4) 0.7766(7) 0.070(3) Uani 1 1 d . . .
H46 H -0.0404 0.3578 0.8193 0.084 Uiso 1 1 calc R . .
C47 C -0.0569(6) 0.2892(5) 0.7598(6) 0.064(3) Uani 1 1 d . . .
H47 H -0.1025 0.278 0.7921 0.077 Uiso 1 1 calc R . .
C48 C -0.0283(6) 0.2577(4) 0.6959(6) 0.054(2) Uani 1 1 d . . .
H48 H -0.0552 0.2256 0.6847 0.065 Uiso 1 1 calc R . .
C49 C 0.3487(5) 0.2722(3) 0.4646(5) 0.041(2) Uani 1 1 d . . .
C50 C 0.3472(6) 0.3122(4) 0.4054(6) 0.053(2) Uani 1 1 d . . .
H50 H 0.3015 0.3144 0.3591 0.064 Uiso 1 1 calc R . .
C51 C 0.4136(7) 0.3492(4) 0.4147(7) 0.067(3) Uani 1 1 d . . .
H51 H 0.4114 0.3766 0.3749 0.08 Uiso 1 1 calc R . .
C52 C 0.4826(7) 0.3466(4) 0.4807(7) 0.072(3) Uani 1 1 d . . .
H52 H 0.5269 0.3719 0.4861 0.086 Uiso 1 1 calc R . .
C53 C 0.4853(7) 0.3066(4) 0.5382(7) 0.077(3) Uani 1 1 d . . .
H53 H 0.5325 0.3041 0.583 0.093 Uiso 1 1 calc R . .
C54 C 0.4193(7) 0.2695(4) 0.5314(6) 0.067(3) Uani 1 1 d . . .
H54 H 0.422 0.2424 0.5719 0.08 Uiso 1 1 calc R . .
C55 C 0.2963(5) 0.1740(4) 0.3648(6) 0.047(2) Uani 1 1 d . . .
C56 C 0.3089(7) 0.1952(4) 0.2831(7) 0.076(3) Uani 1 1 d . . .
H56 H 0.3019 0.2305 0.2733 0.092 Uiso 1 1 calc R . .
C57 C 0.3318(9) 0.1631(6) 0.2170(8) 0.093(4) Uani 1 1 d . . .
H57 H 0.3401 0.1771 0.1621 0.111 Uiso 1 1 calc R . .
C58 C 0.3423(8) 0.1122(6) 0.2301(9) 0.094(5) Uani 1 1 d . . .
H58 H 0.3575 0.0913 0.1842 0.113 Uiso 1 1 calc R . .
C59 C 0.3309(9) 0.0907(5) 0.3101(10) 0.107(5) Uani 1 1 d . . .
H59 H 0.3396 0.0554 0.3194 0.128 Uiso 1 1 calc R . .
C60 C 0.3061(7) 0.1223(4) 0.3778(7) 0.076(3) Uani 1 1 d . . .
H60 H 0.2961 0.1078 0.4319 0.091 Uiso 1 1 calc R . .
C61 C 0.5513(16) 0.2486(13) 0.7731(17) 0.170(14) Uani 1 1 d . . .
H61 H 0.5015 0.2483 0.8046 0.204 Uiso 1 1 calc R . .
C62 C 0.6167(17) 0.2872(8) 0.7826(12) 0.131(7) Uani 1 1 d . . .
H62 H 0.6116 0.3139 0.8226 0.157 Uiso 1 1 calc R . .
C63 C 0.6848(12) 0.2863(6) 0.7362(14) 0.112(6) Uani 1 1 d . . .
H63 H 0.7281 0.312 0.7451 0.134 Uiso 1 1 calc R . .
C64 C 0.6940(11) 0.2504(9) 0.6777(11) 0.112(5) Uani 1 1 d . . .
H64 H 0.7417 0.2519 0.6435 0.134 Uiso 1 1 calc R . .
C65 C 0.636(2) 0.2121(8) 0.6669(13) 0.153(9) Uani 1 1 d . . .
H65 H 0.6438 0.1858 0.6266 0.184 Uiso 1 1 calc R . .
C66 C 0.5671(15) 0.2114(9) 0.7136(19) 0.151(12) Uani 1 1 d . . .
H66 H 0.527 0.184 0.7054 0.181 Uiso 1 1 calc R . .
C67 C 0.775(2) 0.3413(9) 0.501(2) 0.155(10) Uani 1 1 d . . .
H67 H 0.7356 0.3369 0.5436 0.186 Uiso 1 1 calc R . .
C68 C 0.859(2) 0.3586(8) 0.5248(16) 0.151(11) Uani 1 1 d . . .
H68 H 0.8778 0.3665 0.5836 0.181 Uiso 1 1 calc R . .
C69 C 0.9162(12) 0.3644(6) 0.462(2) 0.125(8) Uani 1 1 d . . .
H69 H 0.9745 0.3759 0.4777 0.15 Uiso 1 1 calc R . .
C70 C 0.887(2) 0.3533(8) 0.3788(19) 0.151(8) Uani 1 1 d . . .
H70 H 0.9252 0.3585 0.3354 0.182 Uiso 1 1 calc R . .
C71 C 0.807(2) 0.3354(9) 0.3552(17) 0.165(14) Uani 1 1 d . . .
H71 H 0.789 0.3262 0.2967 0.198 Uiso 1 1 calc R . .
C72 C 0.7506(16) 0.3306(9) 0.417(3) 0.176(16) Uani 1 1 d . . .
H72 H 0.6923 0.3193 0.4007 0.211 Uiso 1 1 calc R . .

loop_
_atom_site_aniso_label
_atom_site_aniso_U_11
_atom_site_aniso_U_22
_atom_site_aniso_U_33
_atom_site_aniso_U_23
_atom_site_aniso_U_13
_atom_site_aniso_U_12
Pt1 0.03637(18) 0.03789(18) 0.03973(18) 0.00167(15) 0.00796(14) 0.00163(15)
Pt2 0.03144(17) 0.03572(17) 0.03689(17) 0.00349(14) 0.00640(13) 0.00240(15)
S3 0.0440(13) 0.0438(12) 0.0392(12) 0.0058(10) 0.0132(10) 0.0078(10)
S4 0.0296(12) 0.0506(14) 0.0705(16) 0.0177(12) 0.0079(11) 0.0022(10)
As5 0.0462(5) 0.0425(5) 0.0477(5) 0.0018(4) 0.0145(4) -0.0020(4)
C6 0.066(7) 0.048(6) 0.061(6) 0.013(5) 0.024(5) 0.005(5)
C7 0.081(8) 0.050(6) 0.079(7) 0.011(5) 0.024(6) 0.025(6)
As8 0.0449(5) 0.0425(5) 0.0525(6) 0.0011(4) 0.0102(4) 0.0075(4)
As9 0.0327(5) 0.0375(5) 0.0389(5) 0.0026(4) 0.0077(4) 0.0030(4)
C10 0.041(5) 0.049(5) 0.048(5) 0.007(4) 0.007(4) 0.004(4)
C11 0.035(5) 0.059(6) 0.044(5) 0.006(4) 0.012(4) -0.001(4)
As12 0.0315(5) 0.0442(5) 0.0370(5) 0.0032(4) 0.0078(4) -0.0004(4)
C13 0.043(5) 0.043(5) 0.049(5) 0.007(4) 0.010(4) 0.004(4)
C14 0.059(6) 0.056(6) 0.054(6) 0.004(5) 0.011(5) -0.003(5)
C15 0.088(8) 0.067(7) 0.054(6) 0.002(6) -0.006(6) 0.017(6)
C16 0.079(8) 0.103(9) 0.038(6) 0.001(6) 0.012(6) 0.034(7)
C17 0.103(10) 0.095(9) 0.055(7) 0.007(7) 0.030(7) 0.005(8)
C18 0.072(7) 0.063(7) 0.067(7) 0.002(5) 0.019(6) -0.007(6)
C19 0.037(5) 0.050(6) 0.055(6) -0.008(5) 0.001(4) -0.002(4)
C20 0.101(9) 0.064(7) 0.067(7) -0.012(6) 0.008(7) 0.026(7)
C21 0.148(13) 0.111(11) 0.056(8) -0.023(7) 0.008(8) 0.016(10)
C22 0.101(10) 0.080(9) 0.103(11) -0.046(8) 0.035(9) 0.000(8)
C23 0.075(9) 0.090(9) 0.099(10) -0.018(8) 0.010(8) 0.020(7)
C24 0.086(8) 0.069(7) 0.079(8) -0.014(6) 0.015(6) 0.026(7)
C25 0.051(6) 0.047(6) 0.058(6) -0.008(5) 0.005(5) 0.008(5)
C26 0.048(7) 0.081(8) 0.084(8) -0.001(6) -0.009(6) 0.004(6)
C27 0.062(8) 0.104(11) 0.135(12) -0.008(9) -0.024(8) -0.006(8)
C28 0.075(10) 0.099(11) 0.117(12) -0.045(9) -0.032(9) 0.017(8)
C29 0.097(11) 0.095(10) 0.075(8) -0.004(8) -0.035(8) 0.031(8)
C30 0.086(9) 0.069(8) 0.080(8) 0.007(6) -0.022(7) 0.018(7)
C31 0.060(7) 0.064(7) 0.057(6) 0.017(5) 0.013(5) -0.006(5)
C32 0.092(10) 0.076(9) 0.126(12) -0.024(8) -0.034(9) 0.000(7)
C33 0.123(14) 0.092(11) 0.136(15) -0.001(10) -0.056(12) -0.008(10)
C34 0.089(13) 0.18(2) 0.116(15) 0.055(14) -0.009(12) -0.050(13)
C35 0.069(11) 0.28(3) 0.085(11) 0.053(14) 0.025(9) 0.027(13)
C36 0.062(8) 0.154(13) 0.071(8) -0.001(8) 0.016(7) 0.019(8)
C37 0.039(5) 0.048(5) 0.034(4) -0.004(4) 0.006(4) 0.002(4)
C38 0.046(6) 0.060(6) 0.060(6) -0.001(5) -0.003(5) 0.000(5)
C39 0.050(6) 0.090(9) 0.067(7) -0.002(6) -0.006(5) -0.012(6)
C40 0.070(8) 0.085(9) 0.075(8) -0.007(7) 0.003(6) -0.028(7)
C41 0.113(10) 0.040(6) 0.083(8) 0.009(6) 0.001(7) -0.023(7)
C42 0.071(7) 0.041(6) 0.063(6) 0.001(5) -0.008(5) -0.012(5)
C43 0.034(5) 0.043(5) 0.043(5) 0.001(4) -0.001(4) 0.005(4)
C44 0.069(7) 0.050(6) 0.054(6) -0.001(5) 0.012(5) -0.014(5)
C45 0.126(11) 0.055(7) 0.044(6) -0.004(5) 0.002(7) -0.004(7)
C46 0.092(9) 0.061(7) 0.055(7) -0.010(5) 0.004(6) 0.030(6)
C47 0.046(6) 0.102(9) 0.047(6) -0.007(6) 0.011(5) 0.011(6)
C48 0.042(6) 0.062(6) 0.061(6) -0.012(5) 0.016(5) -0.009(5)
C49 0.033(5) 0.052(5) 0.037(5) -0.006(4) 0.003(4) 0.000(4)
C50 0.039(5) 0.061(6) 0.058(6) 0.016(5) 0.000(4) -0.001(5)
C51 0.057(7) 0.053(6) 0.089(8) 0.016(6) 0.000(6) -0.006(5)
C52 0.060(7) 0.078(8) 0.077(8) -0.003(6) 0.006(6) -0.033(6)
C53 0.055(7) 0.095(9) 0.076(8) 0.024(7) -0.018(6) -0.031(6)
C54 0.061(7) 0.077(7) 0.061(6) 0.023(6) 0.002(5) -0.016(6)
C55 0.036(5) 0.058(6) 0.046(5) -0.004(4) 0.003(4) -0.004(4)
C56 0.096(9) 0.083(8) 0.053(6) -0.014(6) 0.021(6) -0.009(7)
C57 0.110(11) 0.108(11) 0.065(8) -0.032(8) 0.031(7) -0.022(9)
C58 0.072(8) 0.124(12) 0.086(10) -0.063(9) 0.012(7) 0.008(8)
C59 0.119(12) 0.073(9) 0.129(13) -0.044(9) 0.019(10) 0.008(8)
C60 0.099(9) 0.052(7) 0.080(8) -0.008(6) 0.020(7) 0.000(6)
C61 0.090(15) 0.25(3) 0.18(2) 0.13(2) 0.045(16) 0.070(19)
C62 0.123(16) 0.153(19) 0.113(14) -0.011(12) -0.004(13) 0.064(15)
C63 0.092(13) 0.090(12) 0.139(16) 0.012(11) -0.055(11) -0.014(10)
C64 0.106(13) 0.126(15) 0.100(13) 0.016(11) 0.001(10) 0.020(12)
C65 0.21(3) 0.090(14) 0.139(18) -0.022(12) -0.066(18) 0.004(15)
C66 0.082(15) 0.14(2) 0.22(3) 0.105(19) -0.066(16) -0.048(14)
C67 0.17(3) 0.122(18) 0.17(2) 0.059(17) 0.029(18) 0.080(19)
C68 0.19(2) 0.103(14) 0.140(19) -0.062(14) -0.076(19) 0.087(17)
C69 0.088(13) 0.062(9) 0.21(3) -0.029(14) -0.048(16) 0.028(8)
C70 0.22(3) 0.075(13) 0.16(2) 0.014(13) -0.005(17) 0.058(15)
C71 0.21(3) 0.104(17) 0.16(2) -0.057(15) -0.11(2) 0.07(2)
C72 0.091(15) 0.108(15) 0.31(5) 0.03(3) -0.05(2) 0.028(12)

loop_
_atom_type_symbol
_atom_type_description
_atom_type_scat_dispersion_real
_atom_type_scat_dispersion_imag
_atom_type_scat_source
C C 0.0033 0.0016 'International Tables Vol C Tables 4.2.6.8 and 6.1.1.4'
H H 0 0 'International Tables Vol C Tables 4.2.6.8 and 6.1.1.4'
As As 0.0499 2.0058 'International Tables Vol C Tables 4.2.6.8 and 6.1.1.4'
Pt Pt -1.7033 8.3905 'International Tables Vol C Tables 4.2.6.8 and 6.1.1.4'
S S 0.1246 0.1234 'International Tables Vol C Tables 4.2.6.8 and 6.1.1.4'

loop_
_geom_angle_atom_site_label_1
_geom_angle_atom_site_label_2
_geom_angle_atom_site_label_3
_geom_angle
_geom_angle_site_symmetry_1
_geom_angle_site_symmetry_3
_geom_angle_publ_flag
S3 Pt1 S4 83.70(8) . . ?
S3 Pt1 As5 92.38(6) . . ?
S4 Pt1 As5 174.71(6) . . ?
S3 Pt1 As8 169.80(6) . . ?
S4 Pt1 As8 99.10(6) . . ?
As5 Pt1 As8 85.37(3) . . ?
S3 Pt2 S4 83.65(8) . . ?
S3 Pt2 As9 90.61(6) . . ?
S4 Pt2 As9 174.05(6) . . ?
S3 Pt2 As12 176.19(6) . . ?
S4 Pt2 As12 99.58(6) . . ?
As9 Pt2 As12 86.22(3) . . ?
Pt1 S3 Pt2 89.17(7) . . ?
Pt2 S4 Pt1 88.39(7) . . ?
C31 As5 C13 105.7(4) . . ?
C31 As5 C6 101.5(4) . . ?
C13 As5 C6 102.5(4) . . ?
C31 As5 Pt1 124.5(3) . . ?
C13 As5 Pt1 111.9(3) . . ?
C6 As5 Pt1 108.3(3) . . ?
C7 C6 As5 108.6(6) . . ?
C6 C7 As8 109.8(6) . . ?
C19 As8 C25 102.9(4) . . ?
C19 As8 C7 102.9(4) . . ?
C25 As8 C7 102.5(4) . . ?
C19 As8 Pt1 121.2(3) . . ?
C25 As8 Pt1 117.7(3) . . ?
C7 As8 Pt1 107.2(3) . . ?
C37 As9 C43 100.2(3) . . ?
C37 As9 C10 104.8(3) . . ?
C43 As9 C10 104.2(3) . . ?
C37 As9 Pt2 118.8(2) . . ?
C43 As9 Pt2 118.9(2) . . ?
C10 As9 Pt2 108.3(2) . . ?
C11 C10 As9 109.7(5) . . ?
C10 C11 As12 111.7(5) . . ?
C49 As12 C11 105.0(4) . . ?
C49 As12 C55 102.2(3) . . ?
C11 As12 C55 99.4(4) . . ?
C49 As12 Pt2 118.7(2) . . ?
C11 As12 Pt2 107.2(2) . . ?
C55 As12 Pt2 121.6(3) . . ?
C14 C13 C18 119.3(9) . . ?
C14 C13 As5 118.8(6) . . ?
C18 C13 As5 121.7(7) . . ?
C13 C14 C15 121.1(9) . . ?
C14 C15 C16 119.2(11) . . ?
C17 C16 C15 119.7(10) . . ?
C16 C17 C18 121.2(11) . . ?
C17 C18 C13 119.3(10) . . ?
C20 C19 C24 119.0(9) . . ?
C20 C19 As8 119.4(7) . . ?
C24 C19 As8 121.6(8) . . ?
C19 C20 C21 119.4(10) . . ?
C22 C21 C20 119.5(12) . . ?
C23 C22 C21 121.0(12) . . ?
C22 C23 C24 121.0(12) . . ?
C23 C24 C19 120.1(11) . . ?
C26 C25 C30 118.0(10) . . ?
C26 C25 As8 118.0(8) . . ?
C30 C25 As8 123.9(8) . . ?
C25 C26 C27 121.8(11) . . ?
C28 C27 C26 119.2(14) . . ?
C29 C28 C27 121.1(13) . . ?
C28 C29 C30 120.7(12) . . ?
C25 C30 C29 119.0(12) . . ?
C36 C31 C32 118.8(11) . . ?
C36 C31 As5 121.4(9) . . ?
C32 C31 As5 119.8(9) . . ?
C31 C32 C33 121.8(14) . . ?
C34 C33 C32 116.8(16) . . ?
C35 C34 C33 122.2(18) . . ?
C34 C35 C36 120.5(17) . . ?
C31 C36 C35 119.6(14) . . ?
C38 C37 C42 117.7(8) . . ?
C38 C37 As9 122.1(7) . . ?
C42 C37 As9 120.2(7) . . ?
C37 C38 C39 122.1(10) . . ?
C40 C39 C38 120.5(11) . . ?
C39 C40 C41 119.8(11) . . ?
C40 C41 C42 121.2(10) . . ?
C37 C42 C41 118.8(9) . . ?
C44 C43 C48 117.9(8) . . ?
C44 C43 As9 121.7(7) . . ?
C48 C43 As9 120.4(7) . . ?
C43 C44 C45 122.0(9) . . ?
C46 C45 C44 118.7(10) . . ?
C47 C46 C45 119.9(10) . . ?
C46 C47 C48 120.9(10) . . ?
C47 C48 C43 120.5(9) . . ?
C50 C49 C54 118.3(8) . . ?
C50 C49 As12 123.4(6) . . ?
C54 C49 As12 118.3(7) . . ?
C49 C50 C51 119.8(9) . . ?
C52 C51 C50 121.7(9) . . ?
C53 C52 C51 118.7(10) . . ?
C52 C53 C54 121.0(10) . . ?
C53 C54 C49 120.5(9) . . ?
C60 C55 C56 119.7(9) . . ?
C60 C55 As12 120.4(7) . . ?
C56 C55 As12 119.8(7) . . ?
C57 C56 C55 119.0(11) . . ?
C58 C57 C56 121.2(12) . . ?
C57 C58 C59 120.6(12) . . ?
C58 C59 C60 119.2(12) . . ?
C55 C60 C59 120.1(11) . . ?
C66 C61 C62 114(2) . . ?
C63 C62 C61 121(2) . . ?
C64 C63 C62 122.0(18) . . ?
C63 C64 C65 120.2(19) . . ?
C64 C65 C66 119(2) . . ?
C65 C66 C61 124(2) . . ?
C72 C67 C68 119(3) . . ?
C67 C68 C69 120(2) . . ?
C70 C69 C68 119(2) . . ?
C71 C70 C69 123(3) . . ?
C70 C71 C72 118(3) . . ?
C67 C72 C71 122(3) . . ?

loop_
_geom_bond_atom_site_label_1
_geom_bond_atom_site_label_2
_geom_bond_distance
_geom_bond_site_symmetry_2
_geom_bond_publ_flag
Pt1 S3 2.315(2) . ?
Pt1 S4 2.333(2) . ?
Pt1 As5 2.3534(9) . ?
Pt1 As8 2.3667(9) . ?
Pt2 S3 2.319(2) . ?
Pt2 S4 2.332(2) . ?
Pt2 As9 2.3515(9) . ?
Pt2 As12 2.3707(9) . ?
As5 C31 1.946(10) . ?
As5 C13 1.947(8) . ?
As5 C6 1.950(9) . ?
C6 C7 1.511(12) . ?
C7 As8 1.968(9) . ?
As8 C19 1.927(9) . ?
As8 C25 1.942(9) . ?
As9 C37 1.925(8) . ?
As9 C43 1.938(8) . ?
As9 C10 1.960(8) . ?
C10 C11 1.527(10) . ?
C11 As12 1.938(8) . ?
As12 C49 1.934(8) . ?
As12 C55 1.942(9) . ?
C13 C14 1.361(11) . ?
C13 C18 1.383(12) . ?
C14 C15 1.375(12) . ?
C15 C16 1.378(14) . ?
C16 C17 1.356(15) . ?
C17 C18 1.371(13) . ?
C19 C20 1.369(13) . ?
C19 C24 1.381(12) . ?
C20 C21 1.394(14) . ?
C21 C22 1.369(16) . ?
C22 C23 1.309(15) . ?
C23 C24 1.373(14) . ?
C25 C26 1.354(13) . ?
C25 C30 1.372(12) . ?
C26 C27 1.379(14) . ?
C27 C28 1.333(17) . ?
C28 C29 1.319(17) . ?
C29 C30 1.406(15) . ?
C31 C36 1.340(14) . ?
C31 C32 1.370(14) . ?
C32 C33 1.384(17) . ?
C33 C34 1.35(2) . ?
C34 C35 1.32(2) . ?
C35 C36 1.385(18) . ?
C37 C38 1.366(11) . ?
C37 C42 1.387(11) . ?
C38 C39 1.383(12) . ?
C39 C40 1.328(14) . ?
C40 C41 1.353(14) . ?
C41 C42 1.412(13) . ?
C43 C44 1.361(11) . ?
C43 C48 1.386(11) . ?
C44 C45 1.392(13) . ?
C45 C46 1.376(14) . ?
C46 C47 1.358(13) . ?
C47 C48 1.372(12) . ?
C49 C50 1.370(11) . ?
C49 C54 1.387(11) . ?
C50 C51 1.376(12) . ?
C51 C52 1.362(13) . ?
C52 C53 1.351(13) . ?
C53 C54 1.373(12) . ?
C55 C60 1.357(12) . ?
C55 C56 1.387(12) . ?
C56 C57 1.374(14) . ?
C57 C58 1.338(16) . ?
C58 C59 1.364(17) . ?
C59 C60 1.394(14) . ?
C61 C66 1.36(3) . ?
C61 C62 1.40(3) . ?
C62 C63 1.30(2) . ?
C63 C64 1.301(19) . ?
C64 C65 1.32(2) . ?
C65 C66 1.32(3) . ?
C67 C72 1.32(3) . ?
C67 C68 1.35(3) . ?
C68 C69 1.35(3) . ?
C69 C70 1.33(2) . ?
C70 C71 1.30(3) . ?
C71 C72 1.33(3) . ?

loop_
_geom_torsion_atom_site_label_1
_geom_torsion_atom_site_label_2
_geom_torsion_atom_site_label_3
_geom_torsion_atom_site_label_4
_geom_torsion
_geom_torsion_site_symmetry_1
_geom_torsion_site_symmetry_2
_geom_torsion_site_symmetry_3
_geom_torsion_site_symmetry_4
_geom_torsion_publ_flag
S4 Pt1 S3 Pt2 28.88(8) . . . . ?
As5 Pt1 S3 Pt2 -147.55(6) . . . . ?
As8 Pt1 S3 Pt2 135.5(3) . . . . ?
S4 Pt2 S3 Pt1 -28.91(8) . . . . ?
As9 Pt2 S3 Pt1 152.67(6) . . . . ?
As12 Pt2 S3 Pt1 118.9(9) . . . . ?
S3 Pt2 S4 Pt1 28.66(8) . . . . ?
As9 Pt2 S4 Pt1 44.0(7) . . . . ?
As12 Pt2 S4 Pt1 -149.28(6) . . . . ?
S3 Pt1 S4 Pt2 -28.71(8) . . . . ?
As5 Pt1 S4 Pt2 13.6(8) . . . . ?
As8 Pt1 S4 Pt2 161.18(6) . . . . ?
S3 Pt1 As5 C31 58.3(4) . . . . ?
S4 Pt1 As5 C31 16.2(9) . . . . ?
As8 Pt1 As5 C31 -131.7(4) . . . . ?
S3 Pt1 As5 C13 -70.8(3) . . . . ?
S4 Pt1 As5 C13 -112.8(8) . . . . ?
As8 Pt1 As5 C13 99.3(3) . . . . ?
S3 Pt1 As5 C6 177.1(3) . . . . ?
S4 Pt1 As5 C6 135.0(8) . . . . ?
As8 Pt1 As5 C6 -12.9(3) . . . . ?
C31 As5 C6 C7 173.2(6) . . . . ?
C13 As5 C6 C7 -77.7(7) . . . . ?
Pt1 As5 C6 C7 40.7(7) . . . . ?
As5 C6 C7 As8 -49.6(8) . . . . ?
C6 C7 As8 C19 -90.4(7) . . . . ?
C6 C7 As8 C25 163.0(7) . . . . ?
C6 C7 As8 Pt1 38.5(7) . . . . ?
S3 Pt1 As8 C19 -174.7(4) . . . . ?
S4 Pt1 As8 C19 -69.5(3) . . . . ?
As5 Pt1 As8 C19 107.7(3) . . . . ?
S3 Pt1 As8 C25 -46.9(5) . . . . ?
S4 Pt1 As8 C25 58.3(3) . . . . ?
As5 Pt1 As8 C25 -124.5(3) . . . . ?
S3 Pt1 As8 C7 67.8(5) . . . . ?
S4 Pt1 As8 C7 173.1(3) . . . . ?
As5 Pt1 As8 C7 -9.8(3) . . . . ?
S3 Pt2 As9 C37 -68.0(3) . . . . ?
S4 Pt2 As9 C37 -83.3(7) . . . . ?
As12 Pt2 As9 C37 109.8(3) . . . . ?
S3 Pt2 As9 C43 54.2(3) . . . . ?
S4 Pt2 As9 C43 38.9(7) . . . . ?
As12 Pt2 As9 C43 -128.0(3) . . . . ?
S3 Pt2 As9 C10 172.7(3) . . . . ?
S4 Pt2 As9 C10 157.4(7) . . . . ?
As12 Pt2 As9 C10 -9.4(3) . . . . ?
C37 As9 C10 C11 -93.0(6) . . . . ?
C43 As9 C10 C11 162.2(6) . . . . ?
Pt2 As9 C10 C11 34.7(6) . . . . ?
As9 C10 C11 As12 -45.5(7) . . . . ?
C10 C11 As12 C49 -90.1(6) . . . . ?
C10 C11 As12 C55 164.4(6) . . . . ?
C10 C11 As12 Pt2 36.9(6) . . . . ?
S3 Pt2 As12 C49 141.1(9) . . . . ?
S4 Pt2 As12 C49 -71.3(3) . . . . ?
As9 Pt2 As12 C49 107.3(3) . . . . ?
S3 Pt2 As12 C11 22.6(9) . . . . ?
S4 Pt2 As12 C11 170.1(3) . . . . ?
As9 Pt2 As12 C11 -11.2(3) . . . . ?
S3 Pt2 As12 C55 -90.5(9) . . . . ?
S4 Pt2 As12 C55 57.0(3) . . . . ?
As9 Pt2 As12 C55 -124.3(3) . . . . ?
C31 As5 C13 C14 -129.0(7) . . . . ?
C6 As5 C13 C14 125.1(7) . . . . ?
Pt1 As5 C13 C14 9.3(8) . . . . ?
C31 As5 C13 C18 55.6(8) . . . . ?
C6 As5 C13 C18 -50.3(8) . . . . ?
Pt1 As5 C13 C18 -166.1(7) . . . . ?
C18 C13 C14 C15 1.8(14) . . . . ?
As5 C13 C14 C15 -173.8(7) . . . . ?
C13 C14 C15 C16 -0.8(15) . . . . ?
C14 C15 C16 C17 -0.5(16) . . . . ?
C15 C16 C17 C18 0.7(17) . . . . ?
C16 C17 C18 C13 0.3(17) . . . . ?
C14 C13 C18 C17 -1.5(15) . . . . ?
As5 C13 C18 C17 173.9(8) . . . . ?
C25 As8 C19 C20 -122.0(8) . . . . ?
C7 As8 C19 C20 131.7(8) . . . . ?
Pt1 As8 C19 C20 12.1(9) . . . . ?
C25 As8 C19 C24 55.8(9) . . . . ?
C7 As8 C19 C24 -50.5(9) . . . . ?
Pt1 As8 C19 C24 -170.1(7) . . . . ?
C24 C19 C20 C21 1.7(17) . . . . ?
As8 C19 C20 C21 179.6(9) . . . . ?
C19 C20 C21 C22 -2(2) . . . . ?
C20 C21 C22 C23 0(2) . . . . ?
C21 C22 C23 C24 2(2) . . . . ?
C22 C23 C24 C19 -2.6(19) . . . . ?
C20 C19 C24 C23 0.7(16) . . . . ?
As8 C19 C24 C23 -177.1(9) . . . . ?
C19 As8 C25 C26 82.7(8) . . . . ?
C7 As8 C25 C26 -170.7(8) . . . . ?
Pt1 As8 C25 C26 -53.4(8) . . . . ?
C19 As8 C25 C30 -99.8(9) . . . . ?
C7 As8 C25 C30 6.8(9) . . . . ?
Pt1 As8 C25 C30 124.1(8) . . . . ?
C30 C25 C26 C27 2.6(16) . . . . ?
As8 C25 C26 C27 -179.8(9) . . . . ?
C25 C26 C27 C28 -3.0(19) . . . . ?
C26 C27 C28 C29 2(2) . . . . ?
C27 C28 C29 C30 -1(2) . . . . ?
C26 C25 C30 C29 -1.1(16) . . . . ?
As8 C25 C30 C29 -178.6(8) . . . . ?
C28 C29 C30 C25 0.2(19) . . . . ?
C13 As5 C31 C36 30.9(10) . . . . ?
C6 As5 C31 C36 137.5(9) . . . . ?
Pt1 As5 C31 C36 -100.6(9) . . . . ?
C13 As5 C31 C32 -149.4(9) . . . . ?
C6 As5 C31 C32 -42.8(9) . . . . ?
Pt1 As5 C31 C32 79.1(9) . . . . ?
C36 C31 C32 C33 -0.3(19) . . . . ?
As5 C31 C32 C33 179.9(11) . . . . ?
C31 C32 C33 C34 -2(2) . . . . ?
C32 C33 C34 C35 5(3) . . . . ?
C33 C34 C35 C36 -5(3) . . . . ?
C32 C31 C36 C35 0.6(19) . . . . ?
As5 C31 C36 C35 -179.7(11) . . . . ?
C34 C35 C36 C31 2(2) . . . . ?
C43 As9 C37 C38 60.9(7) . . . . ?
C10 As9 C37 C38 -46.9(8) . . . . ?
Pt2 As9 C37 C38 -167.9(6) . . . . ?
C43 As9 C37 C42 -117.5(7) . . . . ?
C10 As9 C37 C42 134.7(7) . . . . ?
Pt2 As9 C37 C42 13.6(8) . . . . ?
C42 C37 C38 C39 0.8(13) . . . . ?
As9 C37 C38 C39 -177.7(7) . . . . ?
C37 C38 C39 C40 0.3(16) . . . . ?
C38 C39 C40 C41 -1.0(17) . . . . ?
C39 C40 C41 C42 0.5(18) . . . . ?
C38 C37 C42 C41 -1.2(13) . . . . ?
As9 C37 C42 C41 177.3(7) . . . . ?
C40 C41 C42 C37 0.6(16) . . . . ?
C37 As9 C43 C44 -153.5(7) . . . . ?
C10 As9 C43 C44 -45.3(8) . . . . ?
Pt2 As9 C43 C44 75.4(7) . . . . ?
C37 As9 C43 C48 27.9(8) . . . . ?
C10 As9 C43 C48 136.2(7) . . . . ?
Pt2 As9 C43 C48 -103.2(7) . . . . ?
C48 C43 C44 C45 -1.9(14) . . . . ?
As9 C43 C44 C45 179.5(7) . . . . ?
C43 C44 C45 C46 1.5(15) . . . . ?
C44 C45 C46 C47 0.0(16) . . . . ?
C45 C46 C47 C48 -1.2(16) . . . . ?
C46 C47 C48 C43 0.9(15) . . . . ?
C44 C43 C48 C47 0.6(13) . . . . ?
As9 C43 C48 C47 179.3(7) . . . . ?
C11 As12 C49 C50 -25.2(8) . . . . ?
C55 As12 C49 C50 78.2(8) . . . . ?
Pt2 As12 C49 C50 -144.9(6) . . . . ?
C11 As12 C49 C54 156.7(7) . . . . ?
C55 As12 C49 C54 -99.9(7) . . . . ?
Pt2 As12 C49 C54 37.0(8) . . . . ?
C54 C49 C50 C51 -1.7(14) . . . . ?
As12 C49 C50 C51 -179.7(7) . . . . ?
C49 C50 C51 C52 1.3(16) . . . . ?
C50 C51 C52 C53 0.0(17) . . . . ?
C51 C52 C53 C54 -1.0(18) . . . . ?
C52 C53 C54 C49 0.6(18) . . . . ?
C50 C49 C54 C53 0.7(15) . . . . ?
As12 C49 C54 C53 178.9(8) . . . . ?
C49 As12 C55 C60 129.4(8) . . . . ?
C11 As12 C55 C60 -122.9(8) . . . . ?
Pt2 As12 C55 C60 -5.8(9) . . . . ?
C49 As12 C55 C56 -53.5(8) . . . . ?
C11 As12 C55 C56 54.2(8) . . . . ?
Pt2 As12 C55 C56 171.2(7) . . . . ?
C60 C55 C56 C57 -0.5(16) . . . . ?
As12 C55 C56 C57 -177.6(9) . . . . ?
C55 C56 C57 C58 -0.2(19) . . . . ?
C56 C57 C58 C59 0(2) . . . . ?
C57 C58 C59 C60 1(2) . . . . ?
C56 C55 C60 C59 1.7(16) . . . . ?
As12 C55 C60 C59 178.8(9) . . . . ?
C58 C59 C60 C55 -2.2(19) . . . . ?
C66 C61 C62 C63 1(3) . . . . ?
C61 C62 C63 C64 2(3) . . . . ?
C62 C63 C64 C65 -3(3) . . . . ?
C63 C64 C65 C66 2(3) . . . . ?
C64 C65 C66 C61 0(3) . . . . ?
C62 C61 C66 C65 -2(3) . . . . ?
C72 C67 C68 C69 0(3) . . . . ?
C67 C68 C69 C70 1(3) . . . . ?
C68 C69 C70 C71 -2(3) . . . . ?
C69 C70 C71 C72 3(3) . . . . ?
C68 C67 C72 C71 1(4) . . . . ?
C70 C71 C72 C67 -3(4) . . . . ?
